data_2230950
loop_
_publ_author_name
'Alliouche, Hayette'
'Bouacida, Sofiane'
'Roisnel, Thierry'
'Belfaitah, Ali'

_publ_section_title
;
 Ethyl
 3-(2-chloro-5,8-dimethoxyquinolin-3-yl)-2-cyanooxirane-2-carboxylate
;
_journal_coeditor_code ZJ2015
_journal_issue 7
_journal_name_full 'Acta Crystallographica Section E'
_journal_page_first o1754
_journal_page_last o1755
_journal_paper_doi 10.1107/S1600536811023336
_journal_volume 67
_journal_year 2011
_chemical_formula_iupac 'C17 H15 Cl N2 O5'
_chemical_formula_moiety 'C17 H15 Cl N2 O5'
_chemical_formula_sum 'C17 H15 Cl N2 O5'
_chemical_formula_weight 362.76
_chemical_name_systematic
;
Ethyl 3-(2-chloro-5,8-dimethoxyquinolin-3-yl)-2-cyanooxirane-2-carboxylate
;
_space_group_IT_number 2
_symmetry_cell_setting triclinic
_symmetry_space_group_name_Hall '-P 1'
_symmetry_space_group_name_H-M 'P -1'
_atom_sites_solution_hydrogens geom
_atom_sites_solution_primary direct
_atom_sites_solution_secondary difmap
_cell_angle_alpha 102.489(2)
_cell_angle_beta 103.977(2)
_cell_angle_gamma 96.026(2)
_cell_formula_units_Z 2
_cell_length_a 8.3784(3)
_cell_length_b 10.1071(4)
_cell_length_c 10.7027(4)
_cell_measurement_reflns_used 7904
_cell_measurement_temperature 150(2)
_cell_measurement_theta_max 27.45
_cell_measurement_theta_min 2.52
_cell_volume 846.77(6)
_computing_cell_refinement 'SAINT (Bruker, 2009)'
_computing_data_collection 'APEX2 (Bruker, 2009)'
_computing_data_reduction 'SAINT (Bruker, 2009)'
_computing_molecular_graphics 'ORTEP-3 for Windows (Farrugia, 1997) and DIAMOND (Brandenburg & Berndt, 2001)'
_computing_publication_material 'WinGX (Farrugia, 1999)'
_computing_structure_refinement 'SHELXL97 (Sheldrick, 2008)'
_computing_structure_solution 'SIR2002 (Burla <i>et al.</i>, 2005)'
_diffrn_ambient_temperature 150(2)
_diffrn_measured_fraction_theta_full 0.982
_diffrn_measured_fraction_theta_max 0.982
_diffrn_measurement_device_type 'Bruker APEXII'
_diffrn_measurement_method 'CCD rotation images, thin slices'
_diffrn_radiation_monochromator graphite
_diffrn_radiation_type MoK\a
_diffrn_radiation_wavelength 0.71073
_diffrn_reflns_av_R_equivalents 0.0202
_diffrn_reflns_limit_h_max 10
_diffrn_reflns_limit_h_min -10
_diffrn_reflns_limit_k_max 13
_diffrn_reflns_limit_k_min -13
_diffrn_reflns_limit_l_max 10
_diffrn_reflns_limit_l_min -13
_diffrn_reflns_number 12867
_diffrn_reflns_theta_full 27.45
_diffrn_reflns_theta_max 27.45
_diffrn_reflns_theta_min 3.01
_exptl_absorpt_coefficient_mu 0.256
_exptl_absorpt_correction_T_max 0.970
_exptl_absorpt_correction_T_min 0.842
_exptl_absorpt_correction_type multi-scan
_exptl_absorpt_process_details '(SADABS; Sheldrick, 2002)'
_exptl_crystal_colour colourless
_exptl_crystal_density_diffrn 1.423
_exptl_crystal_density_method 'not measured'
_exptl_crystal_description block
_exptl_crystal_F_000 376
_exptl_crystal_size_max 0.28
_exptl_crystal_size_mid 0.21
_exptl_crystal_size_min 0.12
_refine_diff_density_max 0.537
_refine_diff_density_min -0.423
_refine_ls_extinction_method none
_refine_ls_goodness_of_fit_ref 1.017
_refine_ls_hydrogen_treatment constr
_refine_ls_matrix_type full
_refine_ls_number_parameters 229
_refine_ls_number_reflns 3803
_refine_ls_number_restraints 0
_refine_ls_restrained_S_all 1.017
_refine_ls_R_factor_all 0.0546
_refine_ls_R_factor_gt 0.0488
_refine_ls_shift/su_max 0.006
_refine_ls_shift/su_mean 0.001
_refine_ls_structure_factor_coef Fsqd
_refine_ls_weighting_details 'calc w=1/[\s^2^(Fo^2^)+(0.0775P)^2^+0.5515P] where P=(Fo^2^+2Fc^2^)/3'
_refine_ls_weighting_scheme calc
_refine_ls_wR_factor_gt 0.1354
_refine_ls_wR_factor_ref 0.1413
_reflns_number_gt 3369
_reflns_number_total 3803
_reflns_threshold_expression I>2\s(I)
_cod_data_source_file zj2015.cif
_cod_data_source_block I
_cod_database_code 2230950
_cod_database_fobs_code 2230950

loop_
_symmetry_equiv_pos_as_xyz
'x, y, z'
'-x, -y, -z'

loop_
_atom_site_type_symbol
_atom_site_label
_atom_site_fract_x
_atom_site_fract_y
_atom_site_fract_z
_atom_site_U_iso_or_equiv
_atom_site_adp_type
_atom_site_calc_flag
_atom_site_refinement_flags
_atom_site_occupancy
_atom_site_symmetry_multiplicity
_atom_site_disorder_assembly
_atom_site_disorder_group
Cl Cl1 0.21857(5) -0.03042(5) 1.03331(5) 0.03620(16) Uani d . 1 1 . .
C C1 0.3363(2) 0.09251(17) 0.98421(17) 0.0277(4) Uani d . 1 1 . .
N N2 0.45074(18) 0.18016(15) 1.07892(14) 0.0279(3) Uani d . 1 1 . .
C C3 0.5441(2) 0.27800(17) 1.04347(17) 0.0274(4) Uani d . 1 1 . .
C C4 0.6751(2) 0.37174(18) 1.14484(18) 0.0312(4) Uani d . 1 1 . .
O O5 0.69369(17) 0.35382(14) 1.27008(13) 0.0379(3) Uani d . 1 1 . .
C C6 0.8178(3) 0.4523(3) 1.3736(2) 0.0508(6) Uani d . 1 1 . .
H H6A 0.9272 0.448 1.3567 0.076 Uiso calc R 1 1 . .
H H6B 0.8202 0.4318 1.4593 0.076 Uiso calc R 1 1 . .
H H6C 0.7909 0.5447 1.3756 0.076 Uiso calc R 1 1 . .
C C7 0.7706(2) 0.4691(2) 1.1101(2) 0.0371(4) Uani d . 1 1 . .
H H7 0.8587 0.5309 1.177 0.045 Uiso calc R 1 1 . .
C C8 0.7410(3) 0.4798(2) 0.9768(2) 0.0387(4) Uani d . 1 1 . .
H H8 0.8091 0.5483 0.9558 0.046 Uiso calc R 1 1 . .
C C9 0.6153(2) 0.3923(2) 0.8783(2) 0.0349(4) Uani d . 1 1 . .
O O10 0.5731(2) 0.39496(16) 0.74704(15) 0.0439(4) Uani d . 1 1 . .
C C11 0.6705(3) 0.4986(2) 0.7119(2) 0.0502(6) Uani d . 1 1 . .
H H11A 0.6632 0.5894 0.7635 0.075 Uiso calc R 1 1 . .
H H11B 0.628 0.4926 0.6168 0.075 Uiso calc R 1 1 . .
H H11C 0.7871 0.4848 0.7313 0.075 Uiso calc R 1 1 . .
C C12 0.5154(2) 0.28768(18) 0.90951(18) 0.0307(4) Uani d . 1 1 . .
C C13 0.3894(2) 0.18913(19) 0.81199(18) 0.0326(4) Uani d . 1 1 . .
H H13 0.3669 0.1923 0.7214 0.039 Uiso calc R 1 1 . .
C C14 0.2996(2) 0.08919(18) 0.84700(17) 0.0309(4) Uani d . 1 1 . .
C C15 0.1747(3) -0.0235(2) 0.74667(18) 0.0367(4) Uani d . 1 1 . .
H H15 0.1828 -0.1184 0.7581 0.044 Uiso calc R 1 1 . .
O O16 0.13334(18) -0.01119(16) 0.61244(13) 0.0421(4) Uani d . 1 1 . .
C C17 0.0041(2) -0.00089(19) 0.67835(18) 0.0347(4) Uani d . 1 1 . .
C C18 -0.0392(2) 0.1364(2) 0.7104(2) 0.0379(4) Uani d . 1 1 . .
N N19 -0.0698(2) 0.2443(2) 0.7373(3) 0.0590(6) Uani d . 1 1 . .
C C20 -0.1344(3) -0.1243(2) 0.6298(2) 0.0429(5) Uani d . 1 1 . .
O O21 -0.1073(3) -0.23961(17) 0.6035(2) 0.0796(7) Uani d . 1 1 . .
O O22 -0.27917(19) -0.08591(15) 0.62274(14) 0.0423(4) Uani d . 1 1 . .
C C23 -0.4215(3) -0.1992(3) 0.5871(3) 0.0537(6) Uani d . 1 1 . .
H H23A -0.4089 -0.275 0.516 0.064 Uiso calc R 1 1 . .
H H23B -0.4248 -0.2353 0.6655 0.064 Uiso calc R 1 1 . .
C C24 -0.5687(4) -0.1501(3) 0.5431(4) 0.0786(10) Uani d . 1 1 . .
H H24A -0.5758 -0.07 0.6108 0.118 Uiso calc R 1 1 . .
H H24B -0.6643 -0.2222 0.5272 0.118 Uiso calc R 1 1 . .
H H24C -0.5697 -0.1233 0.4602 0.118 Uiso calc R 1 1 . .

loop_
_atom_site_aniso_label
_atom_site_aniso_U_11
_atom_site_aniso_U_22
_atom_site_aniso_U_33
_atom_site_aniso_U_12
_atom_site_aniso_U_13
_atom_site_aniso_U_23
Cl1 0.0300(2) 0.0350(3) 0.0367(3) -0.00048(17) 0.00372(17) 0.00336(18)
C1 0.0245(8) 0.0253(8) 0.0276(8) 0.0055(6) 0.0001(6) 0.0016(6)
N2 0.0247(7) 0.0284(7) 0.0248(7) 0.0059(6) -0.0002(5) 0.0013(6)
C3 0.0245(8) 0.0254(8) 0.0274(8) 0.0075(6) 0.0008(6) 0.0018(6)
C4 0.0277(8) 0.0294(9) 0.0292(9) 0.0059(7) -0.0003(7) 0.0009(7)
O5 0.0337(7) 0.0392(7) 0.0265(7) -0.0048(6) -0.0059(5) -0.0005(5)
C6 0.0442(12) 0.0547(13) 0.0318(11) -0.0119(10) -0.0056(8) -0.0069(9)
C7 0.0311(9) 0.0294(9) 0.0416(11) 0.0026(7) 0.0007(8) 0.0012(8)
C8 0.0392(10) 0.0312(9) 0.0458(11) 0.0059(8) 0.0114(9) 0.0098(8)
C9 0.0392(10) 0.0316(9) 0.0350(10) 0.0110(8) 0.0096(8) 0.0087(8)
O10 0.0538(9) 0.0443(8) 0.0356(8) 0.0093(7) 0.0116(6) 0.0144(6)
C11 0.0678(15) 0.0415(12) 0.0497(13) 0.0123(11) 0.0237(11) 0.0188(10)
C12 0.0309(9) 0.0293(9) 0.0290(9) 0.0109(7) 0.0032(7) 0.0040(7)
C13 0.0379(10) 0.0318(9) 0.0235(8) 0.0124(7) 0.0005(7) 0.0033(7)
C14 0.0308(9) 0.0287(8) 0.0252(8) 0.0093(7) -0.0029(7) -0.0004(7)
C15 0.0411(10) 0.0302(9) 0.0272(9) 0.0067(8) -0.0045(7) -0.0016(7)
O16 0.0419(8) 0.0488(8) 0.0239(7) 0.0100(6) -0.0022(5) -0.0037(6)
C17 0.0367(10) 0.0301(9) 0.0269(9) 0.0031(7) -0.0036(7) 0.0003(7)
C18 0.0265(9) 0.0329(10) 0.0426(11) -0.0005(7) -0.0027(7) 0.0008(8)
N19 0.0366(10) 0.0347(10) 0.0865(16) 0.0036(8) -0.0016(10) -0.0033(10)
C20 0.0435(11) 0.0354(10) 0.0332(10) -0.0011(8) -0.0092(8) -0.0004(8)
O21 0.0689(12) 0.0308(9) 0.1015(17) 0.0017(8) -0.0163(11) -0.0143(9)
O22 0.0436(8) 0.0386(8) 0.0362(7) -0.0092(6) 0.0032(6) 0.0081(6)
C23 0.0507(13) 0.0498(13) 0.0491(13) -0.0164(10) 0.0050(10) 0.0094(10)
C24 0.0601(17) 0.0529(16) 0.126(3) 0.0022(13) 0.0284(18) 0.0286(18)

loop_
_atom_type_symbol
_atom_type_description
_atom_type_scat_dispersion_real
_atom_type_scat_dispersion_imag
_atom_type_scat_source
C C 0.0033 0.0016 'International Tables Vol C Tables 4.2.6.8 and 6.1.1.4'
H H 0 0 'International Tables Vol C Tables 4.2.6.8 and 6.1.1.4'
N N 0.0061 0.0033 'International Tables Vol C Tables 4.2.6.8 and 6.1.1.4'
O O 0.0106 0.006 'International Tables Vol C Tables 4.2.6.8 and 6.1.1.4'
Cl Cl 0.1484 0.1585 'International Tables Vol C Tables 4.2.6.8 and 6.1.1.4'

loop_
_geom_angle_atom_site_label_1
_geom_angle_atom_site_label_2
_geom_angle_atom_site_label_3
_geom_angle_site_symmetry_1
_geom_angle_site_symmetry_3
_geom_angle
_geom_angle_publ_flag
N2 C1 C14 . . 125.66(17) ?
N2 C1 Cl1 . . 116.16(14) ?
C14 C1 Cl1 . . 118.18(13) ?
C1 N2 C3 . . 117.43(15) ?
N2 C3 C12 . . 122.01(15) ?
N2 C3 C4 . . 118.49(16) ?
C12 C3 C4 . . 119.50(17) ?
O5 C4 C7 . . 125.88(16) ?
O5 C4 C3 . . 115.19(16) ?
C7 C4 C3 . . 118.92(17) ?
C4 O5 C6 . . 115.66(16) ?
O5 C6 H6A . . 109.5 ?
O5 C6 H6B . . 109.5 ?
H6A C6 H6B . . 109.5 ?
O5 C6 H6C . . 109.5 ?
H6A C6 H6C . . 109.5 ?
H6B C6 H6C . . 109.5 ?
C4 C7 C8 . . 121.65(18) ?
C4 C7 H7 . . 119.2 ?
C8 C7 H7 . . 119.2 ?
C9 C8 C7 . . 120.54(19) ?
C9 C8 H8 . . 119.7 ?
C7 C8 H8 . . 119.7 ?
C8 C9 O10 . . 125.59(18) ?
C8 C9 C12 . . 119.68(18) ?
O10 C9 C12 . . 114.73(17) ?
C9 O10 C11 . . 116.36(18) ?
O10 C11 H11A . . 109.5 ?
O10 C11 H11B . . 109.5 ?
H11A C11 H11B . . 109.5 ?
O10 C11 H11C . . 109.5 ?
H11A C11 H11C . . 109.5 ?
H11B C11 H11C . . 109.5 ?
C13 C12 C3 . . 117.46(17) ?
C13 C12 C9 . . 122.83(17) ?
C3 C12 C9 . . 119.69(17) ?
C14 C13 C12 . . 120.43(17) ?
C14 C13 H13 . . 119.8 ?
C12 C13 H13 . . 119.8 ?
C13 C14 C1 . . 116.95(16) ?
C13 C14 C15 . . 122.41(17) ?
C1 C14 C15 . . 120.56(17) ?
O16 C15 C14 . . 116.67(17) ?
O16 C15 C17 . . 58.19(12) ?
C14 C15 C17 . . 122.08(16) ?
O16 C15 H15 . . 115.8 ?
C14 C15 H15 . . 115.8 ?
C17 C15 H15 . . 115.8 ?
C17 O16 C15 . . 63.54(12) ?
O16 C17 C18 . . 114.72(17) ?
O16 C17 C15 . . 58.27(12) ?
C18 C17 C15 . . 118.78(16) ?
O16 C17 C20 . . 114.39(16) ?
C18 C17 C20 . . 118.84(17) ?
C15 C17 C20 . . 117.05(17) ?
N19 C18 C17 . . 178.6(2) ?
O21 C20 O22 . . 127.0(2) ?
O21 C20 C17 . . 122.2(2) ?
O22 C20 C17 . . 110.79(17) ?
C20 O22 C23 . . 115.01(18) ?
C24 C23 O22 . . 109.0(2) ?
C24 C23 H23A . . 109.9 ?
O22 C23 H23A . . 109.9 ?
C24 C23 H23B . . 109.9 ?
O22 C23 H23B . . 109.9 ?
H23A C23 H23B . . 108.3 ?
C23 C24 H24A . . 109.5 ?
C23 C24 H24B . . 109.5 ?
H24A C24 H24B . . 109.5 ?
C23 C24 H24C . . 109.5 ?
H24A C24 H24C . . 109.5 ?
H24B C24 H24C . . 109.5 ?

loop_
_geom_bond_atom_site_label_1
_geom_bond_atom_site_label_2
_geom_bond_site_symmetry_2
_geom_bond_distance
_geom_bond_publ_flag
Cl1 C1 . 1.7514(19) ?
C1 N2 . 1.302(2) ?
C1 C14 . 1.418(2) ?
N2 C3 . 1.370(2) ?
C3 C12 . 1.422(2) ?
C3 C4 . 1.429(2) ?
C4 O5 . 1.365(2) ?
C4 C7 . 1.372(3) ?
O5 C6 . 1.431(2) ?
C6 H6A . 0.98 ?
C6 H6B . 0.98 ?
C6 H6C . 0.98 ?
C7 C8 . 1.417(3) ?
C7 H7 . 0.95 ?
C8 C9 . 1.367(3) ?
C8 H8 . 0.95 ?
C9 O10 . 1.371(2) ?
C9 C12 . 1.425(3) ?
O10 C11 . 1.430(3) ?
C11 H11A . 0.98 ?
C11 H11B . 0.98 ?
C11 H11C . 0.98 ?
C12 C13 . 1.412(3) ?
C13 C14 . 1.366(3) ?
C13 H13 . 0.95 ?
C14 C15 . 1.492(2) ?
C15 O16 . 1.430(2) ?
C15 C17 . 1.505(3) ?
C15 H15 . 1 ?
O16 C17 . 1.429(3) ?
C17 C18 . 1.461(3) ?
C17 C20 . 1.516(3) ?
C18 N19 . 1.139(3) ?
C20 O21 . 1.197(3) ?
C20 O22 . 1.302(3) ?
O22 C23 . 1.478(3) ?
C23 C24 . 1.393(4) ?
C23 H23A . 0.99 ?
C23 H23B . 0.99 ?
C24 H24A . 0.98 ?
C24 H24B . 0.98 ?
C24 H24C . 0.98 ?

loop_
_geom_hbond_atom_site_label_D
_geom_hbond_atom_site_label_H
_geom_hbond_atom_site_label_A
_geom_hbond_site_symmetry_A
_geom_hbond_distance_DH
_geom_hbond_distance_HA
_geom_hbond_distance_DA
_geom_hbond_angle_DHA
_geom_hbond_publ_flag
C7 H7 N19 2_667 0.95 2.57 3.434(3) 151 yes
C24 H24A O16 1_455 0.98 2.57 3.152(4) 118 yes
C13 H13 O16 . 0.95 2.54 2.875(2) 101 ?

loop_
_geom_torsion_atom_site_label_1
_geom_torsion_atom_site_label_2
_geom_torsion_atom_site_label_3
_geom_torsion_atom_site_label_4
_geom_torsion_site_symmetry_1
_geom_torsion_site_symmetry_2
_geom_torsion_site_symmetry_3
_geom_torsion_site_symmetry_4
_geom_torsion
_geom_torsion_publ_flag
C14 C1 N2 C3 . . . . 0.1(3) ?
Cl1 C1 N2 C3 . . . . -179.64(12) ?
C1 N2 C3 C12 . . . . 1.9(2) ?
C1 N2 C3 C4 . . . . -177.41(15) ?
N2 C3 C4 O5 . . . . -0.2(2) ?
C12 C3 C4 O5 . . . . -179.61(15) ?
N2 C3 C4 C7 . . . . 179.25(16) ?
C12 C3 C4 C7 . . . . -0.1(3) ?
C7 C4 O5 C6 . . . . 4.2(3) ?
C3 C4 O5 C6 . . . . -176.33(17) ?
O5 C4 C7 C8 . . . . -179.77(17) ?
C3 C4 C7 C8 . . . . 0.8(3) ?
C4 C7 C8 C9 . . . . -0.1(3) ?
C7 C8 C9 O10 . . . . 178.50(18) ?
C7 C8 C9 C12 . . . . -1.3(3) ?
C8 C9 O10 C11 . . . . 0.2(3) ?
C12 C9 O10 C11 . . . . 179.96(17) ?
N2 C3 C12 C13 . . . . -2.0(2) ?
C4 C3 C12 C13 . . . . 177.30(15) ?
N2 C3 C12 C9 . . . . 179.44(15) ?
C4 C3 C12 C9 . . . . -1.2(3) ?
C8 C9 C12 C13 . . . . -176.53(17) ?
O10 C9 C12 C13 . . . . 3.7(3) ?
C8 C9 C12 C3 . . . . 1.9(3) ?
O10 C9 C12 C3 . . . . -177.88(15) ?
C3 C12 C13 C14 . . . . 0.1(3) ?
C9 C12 C13 C14 . . . . 178.57(16) ?
C12 C13 C14 C1 . . . . 1.7(3) ?
C12 C13 C14 C15 . . . . -175.11(16) ?
N2 C1 C14 C13 . . . . -1.9(3) ?
Cl1 C1 C14 C13 . . . . 177.79(13) ?
N2 C1 C14 C15 . . . . 174.96(17) ?
Cl1 C1 C14 C15 . . . . -5.3(2) ?
C13 C14 C15 O16 . . . . -9.4(3) ?
C1 C14 C15 O16 . . . . 173.87(16) ?
C13 C14 C15 C17 . . . . -77.0(3) ?
C1 C14 C15 C17 . . . . 106.3(2) ?
C14 C15 O16 C17 . . . . -112.82(19) ?
C15 O16 C17 C18 . . . . 109.79(18) ?
C15 O16 C17 C20 . . . . -107.86(18) ?
C14 C15 C17 O16 . . . . 103.6(2) ?
O16 C15 C17 C18 . . . . -102.8(2) ?
C14 C15 C17 C18 . . . . 0.8(3) ?
O16 C15 C17 C20 . . . . 103.26(19) ?
C14 C15 C17 C20 . . . . -153.18(19) ?
O16 C17 C20 O21 . . . . 40.3(3) ?
C18 C17 C20 O21 . . . . -179.0(2) ?
C15 C17 C20 O21 . . . . -25.1(3) ?
O16 C17 C20 O22 . . . . -140.08(17) ?
C18 C17 C20 O22 . . . . 0.6(3) ?
C15 C17 C20 O22 . . . . 154.55(18) ?
O21 C20 O22 C23 . . . . 4.5(4) ?
C17 C20 O22 C23 . . . . -175.12(17) ?
C20 O22 C23 C24 . . . . -161.8(2) ?
